data_2216638
loop_
_publ_author_name
'Min Zhang'
'Wumaierjiang, Aimaiti'
'Xianggao Meng'
'Xingman Xu'

_publ_section_title
;Diaqua[(<i>N</i>,<i>N</i>'-dibenzylethane-1,2-diyldiimino)diacetato]cadmium(II)
 2.5-hydrate
;
_journal_coeditor_code LH2562
_journal_issue 12
_journal_name_full 'Acta Crystallographica Section E'
_journal_page_first m3121
_journal_page_last m3122
_journal_paper_doi 10.1107/S1600536807058771
_journal_volume 63
_journal_year 2007
_chemical_formula_iupac '[Cd (C20 H22 N2 O4) (H2 O1)2], 2.5H2 O'
_chemical_formula_moiety 'C20 H26 Cd N2 O6, 2.5(H2 O)'
_chemical_formula_sum 'C20 H31 Cd N2 O8.5'
_chemical_formula_weight 547.87
_chemical_name_systematic
;
Diaqua[(N,N'-dibenzylethane-1,2-diyldiimino)diacetato]cadmium(II)
2.5-hydrate
;
_space_group_IT_number 14
_symmetry_cell_setting monoclinic
_symmetry_space_group_name_Hall '-P 2yn'
_symmetry_space_group_name_H-M 'P 1 21/n 1'
_atom_sites_solution_hydrogens geom
_atom_sites_solution_primary direct
_atom_sites_solution_secondary difmap
_audit_creation_method SHELXL-97
_cell_angle_alpha 90.00
_cell_angle_beta 92.273(2)
_cell_angle_gamma 90.00
_cell_formula_units_Z 8
_cell_length_a 13.9704(16)
_cell_length_b 9.4600(11)
_cell_length_c 36.471(3)
_cell_measurement_reflns_used 5870
_cell_measurement_temperature 294(2)
_cell_measurement_theta_max 23.74
_cell_measurement_theta_min 2.18
_cell_volume 4816.2(9)
_computing_cell_refinement 'SAINT-Plus (Bruker, 2000)'
_computing_data_collection 'SMART (Bruker, 2000)'
_computing_data_reduction SAINT-Plus
_computing_molecular_graphics 'PLATON (Spek, 2003)'
_computing_publication_material PLATON
_computing_structure_refinement 'SHELXL97 (Sheldrick, 1997), WinGX2003 (Farrugia, 1999)'
_computing_structure_solution 'SHELXS97 (Sheldrick, 1997)'
_diffrn_ambient_temperature 294(2)
_diffrn_measured_fraction_theta_full 0.998
_diffrn_measured_fraction_theta_max 0.998
_diffrn_measurement_device_type 'Bruker SMART-CCD'
_diffrn_measurement_method '\f and \w scans'
_diffrn_radiation_monochromator graphite
_diffrn_radiation_source 'fine-focus sealed tube'
_diffrn_radiation_type MoK\a
_diffrn_radiation_wavelength 0.71073
_diffrn_reflns_av_R_equivalents 0.0753
_diffrn_reflns_av_sigmaI/netI 0.0536
_diffrn_reflns_limit_h_max 17
_diffrn_reflns_limit_h_min -16
_diffrn_reflns_limit_k_max 11
_diffrn_reflns_limit_k_min -11
_diffrn_reflns_limit_l_max 43
_diffrn_reflns_limit_l_min -44
_diffrn_reflns_number 49413
_diffrn_reflns_theta_full 26.00
_diffrn_reflns_theta_max 26.00
_diffrn_reflns_theta_min 1.12
_exptl_absorpt_coefficient_mu 0.954
_exptl_absorpt_correction_T_max 0.8321
_exptl_absorpt_correction_T_min 0.7628
_exptl_absorpt_correction_type multi-scan
_exptl_absorpt_process_details '(SADABS; Sheldrick, 2001)'
_exptl_crystal_colour colorless
_exptl_crystal_density_diffrn 1.511
_exptl_crystal_density_method 'not measured'
_exptl_crystal_description block
_exptl_crystal_F_000 2248
_exptl_crystal_size_max 0.30
_exptl_crystal_size_mid 0.20
_exptl_crystal_size_min 0.20
_refine_diff_density_max 0.701
_refine_diff_density_min -0.854
_refine_ls_extinction_method none
_refine_ls_goodness_of_fit_ref 1.064
_refine_ls_hydrogen_treatment constr
_refine_ls_matrix_type full
_refine_ls_number_parameters 568
_refine_ls_number_reflns 9436
_refine_ls_number_restraints 0
_refine_ls_restrained_S_all 1.064
_refine_ls_R_factor_all 0.0664
_refine_ls_R_factor_gt 0.0501
_refine_ls_shift/su_max 0.001
_refine_ls_shift/su_mean 0.000
_refine_ls_structure_factor_coef Fsqd
_refine_ls_weighting_details 'calc w=1/[\s^2^(Fo^2^)+(0.0654P)^2^] where P=(Fo^2^+2Fc^2^)/3'
_refine_ls_weighting_scheme calc
_refine_ls_wR_factor_gt 0.1117
_refine_ls_wR_factor_ref 0.1232
_reflns_number_gt 7654
_reflns_number_total 9436
_reflns_threshold_expression I>2\s(I)
_cod_data_source_file lh2562.cif
_cod_data_source_block I
_cod_depositor_comments
;
The following automatic conversions were performed:
'_symmetry_cell_setting' value 'Monoclinic' changed to 'monoclinic'
according to '/home/saulius/struct/CIF-dictionaries/cif_core.dic'
dictionary named 'cif_core.dic' version 2.4.1 from 2010-06-29.

Automatic conversion script
Id: cif_fix_enum 1527 2010-12-29 10:47:43Z saulius 

The following automatic conversions were performed:

'_symmetry_cell_setting' value 'Monoclinic' changed to 'monoclinic'
according to /home/saulius/struct/CIF-dictionaries/cif_core.dic
dictionary named 'cif_core.dic' version 2.4.1 from 2010-06-29.

Automatic conversion script
Id: cif_fix_values 1715 2011-07-08 13:25:40Z adriana 
;
_cod_original_sg_symbol_H-M 'P 21/n'
_cod_database_code 2216638
_cod_database_fobs_code 2216638

loop_
_symmetry_equiv_pos_as_xyz
'x, y, z'
'-x+1/2, y+1/2, -z+1/2'
'-x, -y, -z'
'x-1/2, -y-1/2, z-1/2'

loop_
_atom_site_type_symbol
_atom_site_label
_atom_site_fract_x
_atom_site_fract_y
_atom_site_fract_z
_atom_site_U_iso_or_equiv
_atom_site_adp_type
_atom_site_calc_flag
_atom_site_refinement_flags
_atom_site_occupancy
Cd Cd1 0.14816(2) 0.07448(3) 0.123273(9) 0.03309(11) Uani d . 1
Cd Cd2 0.92890(2) 0.51568(3) 0.096232(8) 0.03220(11) Uani d . 1
C C1 0.3374(3) 0.1193(5) 0.16963(13) 0.0399(11) Uani d . 1
H H1A 0.3235 0.2176 0.1748 0.048 Uiso calc R 1
H H1B 0.4047 0.1031 0.1759 0.048 Uiso calc R 1
C C2 0.2773(3) 0.0261(5) 0.19337(13) 0.0399(11) Uani d . 1
H H2A 0.2892 -0.0722 0.1875 0.048 Uiso calc R 1
H H2B 0.2967 0.0407 0.2189 0.048 Uiso calc R 1
C C3 0.3710(3) -0.0346(5) 0.11676(14) 0.0395(11) Uani d . 1
H H3A 0.3466 -0.0571 0.0922 0.047 Uiso calc R 1
H H3B 0.3558 -0.1135 0.1325 0.047 Uiso calc R 1
C C4 0.4789(3) -0.0217(4) 0.11599(15) 0.0428(12) Uani d . 1
C C5 0.5373(4) -0.0648(5) 0.14582(17) 0.0604(15) Uani d . 1
H H5 0.5105 -0.1022 0.1666 0.073 Uiso calc R 1
C C6 0.6385(5) -0.0509(7) 0.1440(2) 0.083(2) Uani d . 1
H H6 0.6780 -0.0791 0.1638 0.099 Uiso calc R 1
C C7 0.6783(4) 0.0040(7) 0.1131(3) 0.082(2) Uani d . 1
H H7 0.7444 0.0141 0.1121 0.098 Uiso calc R 1
C C8 0.6208(4) 0.0428(6) 0.0845(2) 0.074(2) Uani d . 1
H H8 0.6481 0.0785 0.0636 0.088 Uiso calc R 1
C C9 0.5230(4) 0.0313(5) 0.08524(17) 0.0552(14) Uani d . 1
H H9 0.4855 0.0594 0.0649 0.066 Uiso calc R 1
C C10 0.3432(3) 0.2185(4) 0.10856(13) 0.0399(11) Uani d . 1
H H10A 0.3483 0.1918 0.0830 0.048 Uiso calc R 1
H H10B 0.4055 0.2528 0.1172 0.048 Uiso calc R 1
C C11 0.2706(3) 0.3398(5) 0.11076(12) 0.0386(10) Uani d . 1
C C12 0.1427(3) 0.1846(5) 0.20828(13) 0.0425(11) Uani d . 1
H H12A 0.0867 0.2236 0.1953 0.051 Uiso calc R 1
H H12B 0.1934 0.2544 0.2074 0.051 Uiso calc R 1
C C13 0.1190(3) 0.1623(5) 0.24803(13) 0.0434(11) Uani d . 1
C C14 0.1891(4) 0.1407(5) 0.27534(14) 0.0545(13) Uani d . 1
H H14 0.2532 0.1462 0.2696 0.065 Uiso calc R 1
C C15 0.1660(5) 0.1116(6) 0.31056(17) 0.0727(18) Uani d . 1
H H15 0.2142 0.0974 0.3285 0.087 Uiso calc R 1
C C16 0.0723(6) 0.1034(7) 0.31944(18) 0.084(2) Uani d . 1
H H16 0.0567 0.0827 0.3434 0.101 Uiso calc R 1
C C17 0.0019(5) 0.1252(7) 0.2935(2) 0.084(2) Uani d . 1
H H17 -0.0618 0.1196 0.2999 0.100 Uiso calc R 1
C C18 0.0238(4) 0.1562(6) 0.25756(16) 0.0658(16) Uani d . 1
H H18 -0.0249 0.1726 0.2400 0.079 Uiso calc R 1
C C19 0.1158(3) -0.0682(4) 0.19762(12) 0.0391(10) Uani d . 1
H H19A 0.0499 -0.0383 0.1999 0.047 Uiso calc R 1
H H19B 0.1384 -0.1037 0.2214 0.047 Uiso calc R 1
C C20 0.1181(3) -0.1894(4) 0.16968(12) 0.0359(10) Uani d . 1
C C21 0.7233(3) 0.5532(4) 0.12492(12) 0.0347(10) Uani d . 1
H H21A 0.7162 0.6526 0.1189 0.042 Uiso calc R 1
H H21B 0.6731 0.5285 0.1414 0.042 Uiso calc R 1
C C22 0.7104(3) 0.4670(4) 0.09019(12) 0.0345(10) Uani d . 1
H H22A 0.7169 0.3676 0.0962 0.041 Uiso calc R 1
H H22B 0.6462 0.4819 0.0798 0.041 Uiso calc R 1
C C23 0.8227(3) 0.3971(4) 0.16563(13) 0.0402(11) Uani d . 1
H H23A 0.8866 0.3896 0.1768 0.048 Uiso calc R 1
H H23B 0.8143 0.3186 0.1487 0.048 Uiso calc R 1
C C24 0.7520(3) 0.3804(5) 0.19530(12) 0.0382(10) Uani d . 1
C C25 0.6727(4) 0.2952(5) 0.18932(15) 0.0572(14) Uani d . 1
H H25 0.6624 0.2515 0.1667 0.069 Uiso calc R 1
C C26 0.6077(4) 0.2739(7) 0.21691(18) 0.0701(17) Uani d . 1
H H26 0.5549 0.2153 0.2128 0.084 Uiso calc R 1
C C27 0.6218(4) 0.3390(7) 0.24973(16) 0.0652(16) Uani d . 1
H H27 0.5779 0.3258 0.2679 0.078 Uiso calc R 1
C C28 0.6994(5) 0.4238(7) 0.25645(15) 0.0663(17) Uani d . 1
H H28 0.7089 0.4680 0.2791 0.080 Uiso calc R 1
C C29 0.7637(4) 0.4430(6) 0.22915(14) 0.0541(13) Uani d . 1
H H29 0.8169 0.5004 0.2338 0.065 Uiso calc R 1
C C30 0.8477(3) 0.6557(4) 0.16554(12) 0.0362(10) Uani d . 1
H H30A 0.8977 0.6278 0.1833 0.043 Uiso calc R 1
H H30B 0.7938 0.6897 0.1790 0.043 Uiso calc R 1
C C31 0.8850(3) 0.7769(4) 0.14203(12) 0.0330(9) Uani d . 1
C C32 0.7600(3) 0.6413(4) 0.04399(13) 0.0378(10) Uani d . 1
H H32A 0.8104 0.6594 0.0270 0.045 Uiso calc R 1
H H32B 0.7634 0.7151 0.0625 0.045 Uiso calc R 1
C C33 0.6642(3) 0.6535(4) 0.02302(13) 0.0394(11) Uani d . 1
C C34 0.5872(3) 0.7167(5) 0.03930(16) 0.0562(14) Uani d . 1
H H34 0.5933 0.7479 0.0635 0.067 Uiso calc R 1
C C35 0.5012(4) 0.7336(6) 0.0197(2) 0.0722(18) Uani d . 1
H H35 0.4502 0.7778 0.0306 0.087 Uiso calc R 1
C C36 0.4905(4) 0.6864(6) -0.0153(2) 0.0695(18) Uani d . 1
H H36 0.4320 0.6973 -0.0280 0.083 Uiso calc R 1
C C37 0.5650(4) 0.6230(6) -0.03202(15) 0.0590(15) Uani d . 1
H H37 0.5573 0.5908 -0.0560 0.071 Uiso calc R 1
C C38 0.6524(4) 0.6072(5) -0.01280(14) 0.0494(12) Uani d . 1
H H38 0.7034 0.5649 -0.0242 0.059 Uiso calc R 1
C C39 0.7928(3) 0.3874(4) 0.03638(12) 0.0355(10) Uani d . 1
H H39A 0.8291 0.4212 0.0160 0.043 Uiso calc R 1
H H39B 0.7304 0.3575 0.0267 0.043 Uiso calc R 1
C C40 0.8448(3) 0.2595(4) 0.05404(12) 0.0337(10) Uani d . 1
N N1 0.3196(2) 0.0923(3) 0.12969(10) 0.0332(8) Uani d . 1
N N2 0.1734(2) 0.0553(3) 0.18834(10) 0.0338(8) Uani d . 1
N N3 0.8172(2) 0.5310(3) 0.14395(10) 0.0323(8) Uani d . 1
N N4 0.7803(2) 0.5037(3) 0.06244(10) 0.0326(8) Uani d . 1
O O1 0.1857(2) 0.3060(3) 0.11787(9) 0.0479(8) Uani d . 1
O O2 0.2997(2) 0.4583(3) 0.10453(10) 0.0505(9) Uani d . 1
O O3 0.1434(2) -0.1601(3) 0.13766(8) 0.0389(7) Uani d . 1
O O4 0.0931(2) -0.3067(3) 0.18056(9) 0.0473(8) Uani d . 1
O O5 -0.0086(2) 0.1096(3) 0.13117(8) 0.0409(7) Uani d . 1
H H5A -0.0358 0.1668 0.1175 0.061 Uiso d R 1
H H5B -0.0472 0.0522 0.1388 0.061 Uiso d R 1
O O6 0.1234(2) 0.0431(3) 0.06219(8) 0.0467(8) Uani d . 1
H H6A 0.1720 0.0060 0.0545 0.070 Uiso d R 1
H H6B 0.0814 0.0475 0.0459 0.070 Uiso d R 1
O O7 0.9119(2) 0.7488(3) 0.11012(8) 0.0393(7) Uani d . 1
O O8 0.8889(2) 0.8951(3) 0.15652(9) 0.0440(8) Uani d . 1
O O9 0.8997(2) 0.2819(3) 0.08162(8) 0.0377(7) Uani d . 1
O O10 0.8308(2) 0.1429(3) 0.03897(9) 0.0455(8) Uani d . 1
O O11 1.0454(2) 0.4736(3) 0.13859(8) 0.0409(7) Uani d . 1
H H11A 1.0896 0.4215 0.1326 0.061 Uiso d R 1
H H11B 1.0675 0.5445 0.1490 0.061 Uiso d R 1
O O12 1.0267(2) 0.5476(4) 0.04948(9) 0.0505(8) Uani d . 1
H H12C 0.9959 0.5922 0.0338 0.076 Uiso d R 1
H H12D 1.0535 0.4824 0.0392 0.076 Uiso d R 1
O O13 0.9549(2) 0.9130(3) 0.04959(9) 0.0491(8) Uani d . 1
H H13A 0.9154 0.9745 0.0440 0.074 Uiso d R 1
H H13B 0.9410 0.8746 0.0689 0.074 Uiso d R 1
O O14 0.2542(2) 0.8830(4) 0.03073(9) 0.0566(9) Uani d . 1
H H14A 0.2619 0.8041 0.0397 0.085 Uiso d R 1
H H14B 0.2466 0.8736 0.0085 0.085 Uiso d R 1
O O15 0.1875(2) 0.6709(3) 0.07808(9) 0.0483(8) Uani d . 1
H H15A 0.2135 0.6036 0.0886 0.072 Uiso d R 1
H H15B 0.1561 0.7131 0.0931 0.072 Uiso d R 1
O O17 0.4568(8) 0.0413(13) 0.2579(3) 0.271(6) Uani d . 1
H H17A 0.5273 0.0413 0.2579 0.406 Uiso d R 1
H H17B 0.4361 0.0413 0.2833 0.406 Uiso d R 1
O O18 0.0625(3) 0.2882(4) 0.01765(10) 0.0739(12) Uani d . 1
H H18A 0.1329 0.2881 0.0176 0.111 Uiso d R 1
H H18B 0.0417 0.2881 0.0431 0.111 Uiso d R 1

loop_
_atom_site_aniso_label
_atom_site_aniso_U_11
_atom_site_aniso_U_22
_atom_site_aniso_U_33
_atom_site_aniso_U_12
_atom_site_aniso_U_13
_atom_site_aniso_U_23
Cd1 0.03149(18) 0.03535(18) 0.0322(2) 0.00266(12) -0.00139(13) -0.00107(13)
Cd2 0.02739(17) 0.03698(18) 0.0323(2) 0.00211(12) 0.00186(13) -0.00149(13)
C1 0.034(2) 0.034(2) 0.051(3) -0.0021(18) -0.004(2) -0.006(2)
C2 0.046(3) 0.038(2) 0.035(3) 0.003(2) -0.007(2) -0.002(2)
C3 0.033(2) 0.035(2) 0.051(3) 0.0056(18) 0.001(2) -0.004(2)
C4 0.035(2) 0.027(2) 0.066(4) 0.0105(18) -0.007(2) -0.008(2)
C5 0.052(3) 0.048(3) 0.080(4) 0.017(2) -0.011(3) -0.002(3)
C6 0.061(4) 0.060(4) 0.123(7) 0.027(3) -0.042(4) -0.025(4)
C7 0.041(3) 0.054(4) 0.150(8) 0.007(3) 0.000(4) -0.020(4)
C8 0.049(3) 0.049(3) 0.125(6) 0.007(3) 0.031(4) -0.001(4)
C9 0.046(3) 0.046(3) 0.075(4) 0.013(2) 0.010(3) 0.000(3)
C10 0.035(2) 0.032(2) 0.053(3) 0.0050(18) 0.007(2) 0.005(2)
C11 0.040(3) 0.037(2) 0.039(3) 0.004(2) -0.001(2) -0.003(2)
C12 0.045(3) 0.037(2) 0.046(3) 0.005(2) 0.001(2) -0.009(2)
C13 0.051(3) 0.038(2) 0.041(3) -0.005(2) 0.006(2) -0.014(2)
C14 0.073(4) 0.054(3) 0.036(3) -0.013(3) 0.004(3) -0.011(2)
C15 0.109(5) 0.060(4) 0.049(4) -0.019(4) -0.001(4) -0.013(3)
C16 0.124(6) 0.084(5) 0.046(4) -0.041(4) 0.021(4) -0.019(3)
C17 0.079(4) 0.100(5) 0.074(5) -0.027(4) 0.039(4) -0.036(4)
C18 0.066(4) 0.081(4) 0.051(4) -0.004(3) 0.008(3) -0.030(3)
C19 0.048(3) 0.035(2) 0.034(3) -0.0018(19) 0.002(2) -0.0057(19)
C20 0.034(2) 0.036(2) 0.037(3) 0.0086(18) -0.007(2) -0.004(2)
C21 0.032(2) 0.036(2) 0.037(3) 0.0044(18) 0.0097(19) 0.0029(19)
C22 0.027(2) 0.034(2) 0.043(3) -0.0012(17) 0.0058(19) 0.002(2)
C23 0.047(3) 0.033(2) 0.041(3) 0.0050(19) 0.006(2) 0.004(2)
C24 0.048(3) 0.037(2) 0.029(3) 0.002(2) 0.002(2) 0.008(2)
C25 0.075(4) 0.052(3) 0.045(3) -0.020(3) 0.008(3) 0.004(3)
C26 0.060(4) 0.076(4) 0.076(5) -0.017(3) 0.015(3) 0.021(4)
C27 0.068(4) 0.080(4) 0.050(4) 0.018(3) 0.025(3) 0.025(3)
C28 0.089(5) 0.078(4) 0.032(3) 0.015(4) 0.011(3) 0.016(3)
C29 0.065(3) 0.061(3) 0.036(3) -0.007(3) 0.001(3) 0.010(3)
C30 0.041(2) 0.038(2) 0.030(2) 0.0013(19) 0.0041(19) 0.0007(19)
C31 0.027(2) 0.035(2) 0.037(3) 0.0012(17) 0.0014(19) 0.005(2)
C32 0.037(2) 0.035(2) 0.041(3) -0.0020(18) 0.000(2) 0.007(2)
C33 0.036(2) 0.034(2) 0.048(3) 0.0012(18) -0.005(2) 0.012(2)
C34 0.051(3) 0.048(3) 0.069(4) 0.012(2) -0.008(3) -0.005(3)
C35 0.044(3) 0.062(4) 0.110(6) 0.017(3) -0.007(3) 0.008(4)
C36 0.049(3) 0.064(4) 0.092(5) -0.009(3) -0.028(3) 0.032(4)
C37 0.058(3) 0.066(3) 0.052(3) -0.016(3) -0.019(3) 0.021(3)
C38 0.052(3) 0.053(3) 0.043(3) -0.003(2) -0.002(2) 0.014(2)
C39 0.033(2) 0.039(2) 0.035(3) 0.0023(18) 0.0026(19) 0.001(2)
C40 0.029(2) 0.037(2) 0.035(3) 0.0016(18) 0.0046(19) 0.001(2)
N1 0.0298(18) 0.0297(18) 0.040(2) 0.0057(14) 0.0031(16) 0.0033(16)
N2 0.039(2) 0.0314(18) 0.031(2) -0.0004(15) 0.0013(16) -0.0031(15)
N3 0.0331(19) 0.0297(17) 0.034(2) 0.0001(14) 0.0045(16) 0.0036(16)
N4 0.0302(18) 0.0365(19) 0.031(2) 0.0048(14) 0.0012(16) 0.0024(16)
O1 0.0391(17) 0.0316(16) 0.073(2) 0.0073(14) 0.0055(16) -0.0013(16)
O2 0.053(2) 0.0289(16) 0.071(3) 0.0011(14) 0.0105(18) 0.0000(16)
O3 0.0528(19) 0.0358(16) 0.0282(17) 0.0025(14) 0.0024(14) -0.0035(14)
O4 0.063(2) 0.0323(17) 0.046(2) -0.0073(15) -0.0024(16) 0.0007(15)
O5 0.0328(16) 0.0400(16) 0.050(2) 0.0018(13) 0.0012(14) 0.0115(15)
O6 0.053(2) 0.0544(19) 0.0327(19) 0.0056(16) -0.0027(15) -0.0052(15)
O7 0.0449(17) 0.0385(16) 0.0348(18) -0.0021(14) 0.0061(14) 0.0048(14)
O8 0.0524(19) 0.0312(16) 0.049(2) -0.0008(14) 0.0080(16) -0.0058(15)
O9 0.0386(16) 0.0372(16) 0.0364(18) 0.0076(13) -0.0120(14) -0.0024(14)
O10 0.0518(19) 0.0351(17) 0.049(2) 0.0034(14) -0.0083(16) -0.0030(15)
O11 0.0346(16) 0.0401(16) 0.047(2) 0.0077(13) -0.0069(14) -0.0119(15)
O12 0.050(2) 0.065(2) 0.037(2) 0.0072(17) 0.0081(16) 0.0054(17)
O13 0.055(2) 0.0491(19) 0.044(2) 0.0048(16) 0.0049(16) 0.0056(16)
O14 0.063(2) 0.061(2) 0.045(2) 0.0034(18) -0.0025(17) -0.0042(18)
O15 0.061(2) 0.0407(17) 0.044(2) 0.0095(15) 0.0061(16) 0.0031(15)
O17 0.225(11) 0.413(17) 0.175(9) -0.078(11) 0.034(8) -0.037(10)
O18 0.086(3) 0.080(3) 0.057(3) 0.010(2) 0.027(2) 0.005(2)

loop_
_atom_type_symbol
_atom_type_description
_atom_type_scat_dispersion_real
_atom_type_scat_dispersion_imag
_atom_type_scat_source
C C 0.0033 0.0016 'International Tables Vol C Tables 4.2.6.8 and 6.1.1.4'
H H 0.0000 0.0000 'International Tables Vol C Tables 4.2.6.8 and 6.1.1.4'
N N 0.0061 0.0033 'International Tables Vol C Tables 4.2.6.8 and 6.1.1.4'
O O 0.0106 0.0060 'International Tables Vol C Tables 4.2.6.8 and 6.1.1.4'
Cd Cd -0.8075 1.2024 'International Tables Vol C Tables 4.2.6.8 and 6.1.1.4'

loop_
_geom_angle_atom_site_label_1
_geom_angle_atom_site_label_2
_geom_angle_atom_site_label_3
_geom_angle
_geom_angle_publ_flag
O5 Cd1 O6 91.93(11) yes
O5 Cd1 O1 95.67(10) yes
O6 Cd1 O1 93.92(12) yes
O5 Cd1 O3 94.41(10) yes
O6 Cd1 O3 95.41(11) yes
O1 Cd1 O3 166.02(11) yes
O5 Cd1 N2 89.43(11) yes
O6 Cd1 N2 168.10(12) yes
O1 Cd1 N2 97.71(12) yes
O3 Cd1 N2 72.70(11) yes
O5 Cd1 N1 161.94(12) yes
O6 Cd1 N1 102.62(12) yes
O1 Cd1 N1 72.97(11) yes
O3 Cd1 N1 94.80(11) yes
N2 Cd1 N1 78.55(12) yes
O11 Cd2 O12 95.76(12) yes
O11 Cd2 O7 95.63(11) yes
O12 Cd2 O7 96.35(12) yes
O11 Cd2 O9 96.09(10) yes
O12 Cd2 O9 93.47(12) yes
O7 Cd2 O9 163.87(10) yes
O11 Cd2 N4 161.46(12) yes
O12 Cd2 N4 99.07(12) yes
O7 Cd2 N4 93.74(11) yes
O9 Cd2 N4 72.03(10) yes
O11 Cd2 N3 89.20(11) yes
O12 Cd2 N3 168.40(12) yes
O7 Cd2 N3 72.68(11) yes
O9 Cd2 N3 96.43(11) yes
N4 Cd2 N3 78.37(12) yes
N1 C1 C2 112.6(3) ?
N1 C1 H1A 109.1 ?
C2 C1 H1A 109.1 ?
N1 C1 H1B 109.1 ?
C2 C1 H1B 109.1 ?
H1A C1 H1B 107.8 ?
N2 C2 C1 112.6(4) ?
N2 C2 H2A 109.1 ?
C1 C2 H2A 109.1 ?
N2 C2 H2B 109.1 ?
C1 C2 H2B 109.1 ?
H2A C2 H2B 107.8 ?
N1 C3 C4 115.8(4) ?
N1 C3 H3A 108.3 ?
C4 C3 H3A 108.3 ?
N1 C3 H3B 108.3 ?
C4 C3 H3B 108.3 ?
H3A C3 H3B 107.4 ?
C9 C4 C5 118.0(5) ?
C9 C4 C3 121.0(4) ?
C5 C4 C3 120.9(5) ?
C4 C5 C6 119.2(6) ?
C4 C5 H5 120.4 ?
C6 C5 H5 120.4 ?
C7 C6 C5 120.5(6) ?
C7 C6 H6 119.8 ?
C5 C6 H6 119.8 ?
C8 C7 C6 119.4(6) ?
C8 C7 H7 120.3 ?
C6 C7 H7 120.3 ?
C7 C8 C9 121.9(7) ?
C7 C8 H8 119.0 ?
C9 C8 H8 119.0 ?
C8 C9 C4 121.0(6) ?
C8 C9 H9 119.5 ?
C4 C9 H9 119.5 ?
N1 C10 C11 114.7(3) ?
N1 C10 H10A 108.6 ?
C11 C10 H10A 108.6 ?
N1 C10 H10B 108.6 ?
C11 C10 H10B 108.6 ?
H10A C10 H10B 107.6 ?
O2 C11 O1 126.4(4) ?
O2 C11 C10 116.9(4) ?
O1 C11 C10 116.7(4) ?
N2 C12 C13 115.4(4) ?
N2 C12 H12A 108.4 ?
C13 C12 H12A 108.4 ?
N2 C12 H12B 108.4 ?
C13 C12 H12B 108.4 ?
H12A C12 H12B 107.5 ?
C14 C13 C18 118.1(5) ?
C14 C13 C12 122.3(4) ?
C18 C13 C12 119.6(5) ?
C15 C14 C13 121.3(6) ?
C15 C14 H14 119.3 ?
C13 C14 H14 119.3 ?
C16 C15 C14 120.0(6) ?
C16 C15 H15 120.0 ?
C14 C15 H15 120.0 ?
C17 C16 C15 120.3(6) ?
C17 C16 H16 119.9 ?
C15 C16 H16 119.9 ?
C16 C17 C18 120.6(6) ?
C16 C17 H17 119.7 ?
C18 C17 H17 119.7 ?
C13 C18 C17 119.6(6) ?
C13 C18 H18 120.2 ?
C17 C18 H18 120.2 ?
N2 C19 C20 114.6(4) ?
N2 C19 H19A 108.6 ?
C20 C19 H19A 108.6 ?
N2 C19 H19B 108.6 ?
C20 C19 H19B 108.6 ?
H19A C19 H19B 107.6 ?
O4 C20 O3 126.0(4) ?
O4 C20 C19 116.4(4) ?
O3 C20 C19 117.6(4) ?
N3 C21 C22 113.0(3) ?
N3 C21 H21A 109.0 ?
C22 C21 H21A 109.0 ?
N3 C21 H21B 109.0 ?
C22 C21 H21B 109.0 ?
H21A C21 H21B 107.8 ?
N4 C22 C21 112.9(3) ?
N4 C22 H22A 109.0 ?
C21 C22 H22A 109.0 ?
N4 C22 H22B 109.0 ?
C21 C22 H22B 109.0 ?
H22A C22 H22B 107.8 ?
N3 C23 C24 116.7(3) ?
N3 C23 H23A 108.1 ?
C24 C23 H23A 108.1 ?
N3 C23 H23B 108.1 ?
C24 C23 H23B 108.1 ?
H23A C23 H23B 107.3 ?
C29 C24 C25 117.4(5) ?
C29 C24 C23 123.0(4) ?
C25 C24 C23 119.6(4) ?
C24 C25 C26 120.7(5) ?
C24 C25 H25 119.6 ?
C26 C25 H25 119.6 ?
C27 C26 C25 119.7(6) ?
C27 C26 H26 120.2 ?
C25 C26 H26 120.2 ?
C26 C27 C28 120.9(5) ?
C26 C27 H27 119.5 ?
C28 C27 H27 119.5 ?
C27 C28 C29 118.9(6) ?
C27 C28 H28 120.5 ?
C29 C28 H28 120.5 ?
C24 C29 C28 122.3(5) ?
C24 C29 H29 118.9 ?
C28 C29 H29 118.9 ?
N3 C30 C31 113.4(3) ?
N3 C30 H30A 108.9 ?
C31 C30 H30A 108.9 ?
N3 C30 H30B 108.9 ?
C31 C30 H30B 108.9 ?
H30A C30 H30B 107.7 ?
O8 C31 O7 125.0(4) ?
O8 C31 C30 116.5(4) ?
O7 C31 C30 118.5(4) ?
N4 C32 C33 116.3(3) ?
N4 C32 H32A 108.2 ?
C33 C32 H32A 108.2 ?
N4 C32 H32B 108.2 ?
C33 C32 H32B 108.2 ?
H32A C32 H32B 107.4 ?
C38 C33 C34 118.5(4) ?
C38 C33 C32 121.5(4) ?
C34 C33 C32 120.0(4) ?
C35 C34 C33 120.1(5) ?
C35 C34 H34 119.9 ?
C33 C34 H34 119.9 ?
C36 C35 C34 120.7(6) ?
C36 C35 H35 119.7 ?
C34 C35 H35 119.7 ?
C35 C36 C37 120.6(5) ?
C35 C36 H36 119.7 ?
C37 C36 H36 119.7 ?
C36 C37 C38 119.4(6) ?
C36 C37 H37 120.3 ?
C38 C37 H37 120.3 ?
C33 C38 C37 120.8(5) ?
C33 C38 H38 119.6 ?
C37 C38 H38 119.6 ?
N4 C39 C40 112.6(3) ?
N4 C39 H39A 109.1 ?
C40 C39 H39A 109.1 ?
N4 C39 H39B 109.1 ?
C40 C39 H39B 109.1 ?
H39A C39 H39B 107.8 ?
O10 C40 O9 125.6(4) ?
O10 C40 C39 116.7(4) ?
O9 C40 C39 117.7(4) ?
C10 N1 C3 111.7(3) ?
C10 N1 C1 110.0(3) ?
C3 N1 C1 112.6(3) ?
C10 N1 Cd1 104.5(2) ?
C3 N1 Cd1 113.9(2) ?
C1 N1 Cd1 103.6(2) ?
C19 N2 C2 111.5(3) ?
C19 N2 C12 111.6(3) ?
C2 N2 C12 113.0(3) ?
C19 N2 Cd1 103.2(3) ?
C2 N2 Cd1 104.0(3) ?
C12 N2 Cd1 112.8(3) ?
C30 N3 C21 111.7(3) ?
C30 N3 C23 112.9(3) ?
C21 N3 C23 113.3(3) ?
C30 N3 Cd2 104.8(2) ?
C21 N3 Cd2 105.1(2) ?
C23 N3 Cd2 108.3(2) ?
C39 N4 C22 111.5(3) ?
C39 N4 C32 112.8(3) ?
C22 N4 C32 113.4(3) ?
C39 N4 Cd2 104.4(2) ?
C22 N4 Cd2 104.1(2) ?
C32 N4 Cd2 109.9(2) ?
C11 O1 Cd1 119.0(3) ?
C20 O3 Cd1 115.9(3) ?
Cd1 O5 H5A 116.8 ?
Cd1 O5 H5B 127.1 ?
H5A O5 H5B 110.3 ?
Cd1 O6 H6A 107.1 ?
Cd1 O6 H6B 141.7 ?
H6A O6 H6B 110.7 ?
C31 O7 Cd2 116.5(3) ?
C40 O9 Cd2 116.3(3) ?
Cd2 O11 H11A 117.1 ?
Cd2 O11 H11B 115.0 ?
H11A O11 H11B 109.6 ?
Cd2 O12 H12C 106.3 ?
Cd2 O12 H12D 123.3 ?
H12C O12 H12D 107.7 ?
H13A O13 H13B 110.2 ?
H14A O14 H14B 107.7 ?
H15A O15 H15B 107.7 ?
H17A O17 H17B 109.4 ?
H18A O18 H18B 109.5 ?

loop_
_geom_bond_atom_site_label_1
_geom_bond_atom_site_label_2
_geom_bond_distance
_geom_bond_publ_flag
Cd1 O5 2.245(3) yes
Cd1 O6 2.260(3) yes
Cd1 O1 2.262(3) yes
Cd1 O3 2.282(3) yes
Cd1 N2 2.392(4) yes
Cd1 N1 2.403(3) yes
Cd2 O11 2.235(3) yes
Cd2 O12 2.247(3) yes
Cd2 O7 2.277(3) yes
Cd2 O9 2.307(3) yes
Cd2 N4 2.374(3) yes
Cd2 N3 2.387(3) yes
C1 N1 1.490(6) ?
C1 C2 1.514(6) ?
C1 H1A 0.9700 ?
C1 H1B 0.9700 ?
C2 N2 1.482(5) ?
C2 H2A 0.9700 ?
C2 H2B 0.9700 ?
C3 N1 1.485(5) ?
C3 C4 1.514(6) ?
C3 H3A 0.9700 ?
C3 H3B 0.9700 ?
C4 C9 1.394(7) ?
C4 C5 1.395(7) ?
C5 C6 1.425(8) ?
C5 H5 0.9300 ?
C6 C7 1.376(10) ?
C6 H6 0.9300 ?
C7 C8 1.343(9) ?
C7 H7 0.9300 ?
C8 C9 1.373(7) ?
C8 H8 0.9300 ?
C9 H9 0.9300 ?
C10 N1 1.466(5) ?
C10 C11 1.535(6) ?
C10 H10A 0.9700 ?
C10 H10B 0.9700 ?
C11 O2 1.217(5) ?
C11 O1 1.265(5) ?
C12 N2 1.495(5) ?
C12 C13 1.514(6) ?
C12 H12A 0.9700 ?
C12 H12B 0.9700 ?
C13 C14 1.384(7) ?
C13 C18 1.388(7) ?
C14 C15 1.365(7) ?
C14 H14 0.9300 ?
C15 C16 1.363(9) ?
C15 H15 0.9300 ?
C16 C17 1.352(10) ?
C16 H16 0.9300 ?
C17 C18 1.391(8) ?
C17 H17 0.9300 ?
C18 H18 0.9300 ?
C19 N2 1.466(5) ?
C19 C20 1.535(6) ?
C19 H19A 0.9700 ?
C19 H19B 0.9700 ?
C20 O4 1.233(5) ?
C20 O3 1.264(5) ?
C21 N3 1.476(5) ?
C21 C22 1.511(6) ?
C21 H21A 0.9700 ?
C21 H21B 0.9700 ?
C22 N4 1.475(5) ?
C22 H22A 0.9700 ?
C22 H22B 0.9700 ?
C23 N3 1.493(5) ?
C23 C24 1.501(6) ?
C23 H23A 0.9700 ?
C23 H23B 0.9700 ?
C24 C29 1.374(7) ?
C24 C25 1.381(6) ?
C25 C26 1.396(7) ?
C25 H25 0.9300 ?
C26 C27 1.354(8) ?
C26 H26 0.9300 ?
C27 C28 1.363(8) ?
C27 H27 0.9300 ?
C28 C29 1.379(7) ?
C28 H28 0.9300 ?
C29 H29 0.9300 ?
C30 N3 1.472(5) ?
C30 C31 1.535(6) ?
C30 H30A 0.9700 ?
C30 H30B 0.9700 ?
C31 O8 1.237(5) ?
C31 O7 1.265(5) ?
C32 N4 1.488(5) ?
C32 C33 1.519(6) ?
C32 H32A 0.9700 ?
C32 H32B 0.9700 ?
C33 C38 1.382(7) ?
C33 C34 1.385(7) ?
C34 C35 1.383(7) ?
C34 H34 0.9300 ?
C35 C36 1.354(9) ?
C35 H35 0.9300 ?
C36 C37 1.365(8) ?
C36 H36 0.9300 ?
C37 C38 1.392(7) ?
C37 H37 0.9300 ?
C38 H38 0.9300 ?
C39 N4 1.469(5) ?
C39 C40 1.539(6) ?
C39 H39A 0.9700 ?
C39 H39B 0.9700 ?
C40 O10 1.244(5) ?
C40 O9 1.259(5) ?
O5 H5A 0.8190 ?
O5 H5B 0.8211 ?
O6 H6A 0.8236 ?
O6 H6B 0.8177 ?
O11 H11A 0.8264 ?
O11 H11B 0.8238 ?
O12 H12C 0.8201 ?
O12 H12D 0.8201 ?
O13 H13A 0.8224 ?
O13 H13B 0.8215 ?
O14 H14A 0.8201 ?
O14 H14B 0.8200 ?
O15 H15A 0.8200 ?
O15 H15B 0.8200 ?
O17 H17A 0.9840 ?
O17 H17B 0.9827 ?
O18 H18A 0.9835 ?
O18 H18B 0.9839 ?

loop_
_geom_hbond_atom_site_label_D
_geom_hbond_atom_site_label_H
_geom_hbond_atom_site_label_A
_geom_hbond_site_symmetry_A
_geom_hbond_distance_DH
_geom_hbond_distance_HA
_geom_hbond_distance_DA
_geom_hbond_angle_DHA
_geom_hbond_publ_flag
O5 H5A O9 1_455 0.8200 1.9000 2.717(4) 173.00 yes
O5 H5B O8 1_445 0.8200 1.8600 2.670(4) 167.00 yes
O6 H6A O14 1_545 0.8200 1.8700 2.668(4) 162.00 yes
O6 H6B O13 1_445 0.8200 2.1900 2.680(4) 119.00 yes
O6 H6B O18 . 0.8200 2.5100 2.938(5) 114.00 yes
O11 H11A O1 1_655 0.8300 1.8300 2.654(4) 178.00 yes
O11 H11B O4 1_665 0.8200 1.8400 2.651(4) 165.00 yes
O12 H12C O18 3_665 0.8200 2.3100 3.117(5) 168.00 yes
O12 H12D O18 1_655 0.8200 2.0000 2.769(5) 155.00 yes
O13 H13A O10 1_565 0.8200 1.9900 2.799(4) 169.00 yes
O13 H13B O7 . 0.8200 1.9700 2.784(4) 169.00 yes
O14 H14A O15 . 0.8200 2.1800 2.829(5) 136.00 yes
O14 H14B O10 3_665 0.8200 2.0100 2.774(5) 155.00 yes
O15 H15A O2 . 0.8200 1.9000 2.704(4) 165.00 yes
O15 H15B O3 1_565 0.8200 2.0300 2.786(4) 153.00 yes
O17 H17B O4 2_555 0.9800 2.0000 2.778(12) 134.00 yes
O18 H18B O9 1_455 0.9800 2.4800 3.323(5) 144.00 yes
C32 H32A O18 3_665 0.9700 2.5100 3.477(6) 178.00 yes

loop_
_geom_torsion_atom_site_label_1
_geom_torsion_atom_site_label_2
_geom_torsion_atom_site_label_3
_geom_torsion_atom_site_label_4
_geom_torsion
N1 C1 C2 N2 -64.9(5)
N1 C3 C4 C9 -88.1(5)
N1 C3 C4 C5 93.0(5)
C9 C4 C5 C6 1.1(7)
C3 C4 C5 C6 -180.0(4)
C4 C5 C6 C7 -0.2(8)
C5 C6 C7 C8 -0.8(9)
C6 C7 C8 C9 1.0(9)
C7 C8 C9 C4 -0.1(9)
C5 C4 C9 C8 -1.0(7)
C3 C4 C9 C8 -179.9(5)
N1 C10 C11 O2 156.5(4)
N1 C10 C11 O1 -25.4(6)
N2 C12 C13 C14 74.1(6)
N2 C12 C13 C18 -102.7(5)
C18 C13 C14 C15 1.2(8)
C12 C13 C14 C15 -175.7(5)
C13 C14 C15 C16 -0.1(9)
C14 C15 C16 C17 -0.6(10)
C15 C16 C17 C18 0.1(10)
C14 C13 C18 C17 -1.7(8)
C12 C13 C18 C17 175.3(5)
C16 C17 C18 C13 1.1(10)
N2 C19 C20 O4 161.2(4)
N2 C19 C20 O3 -20.1(5)
N3 C21 C22 N4 -62.1(5)
N3 C23 C24 C29 -79.8(6)
N3 C23 C24 C25 102.3(5)
C29 C24 C25 C26 -0.3(8)
C23 C24 C25 C26 177.7(5)
C24 C25 C26 C27 1.0(9)
C25 C26 C27 C28 -0.9(9)
C26 C27 C28 C29 0.2(9)
C25 C24 C29 C28 -0.4(7)
C23 C24 C29 C28 -178.3(5)
C27 C28 C29 C24 0.4(8)
N3 C30 C31 O8 162.4(4)
N3 C30 C31 O7 -19.6(5)
N4 C32 C33 C38 -84.9(5)
N4 C32 C33 C34 97.4(5)
C38 C33 C34 C35 -0.6(7)
C32 C33 C34 C35 177.1(5)
C33 C34 C35 C36 1.3(9)
C34 C35 C36 C37 -0.9(9)
C35 C36 C37 C38 0.0(8)
C34 C33 C38 C37 -0.3(7)
C32 C33 C38 C37 -178.0(4)
C36 C37 C38 C33 0.6(8)
N4 C39 C40 O10 156.5(4)
N4 C39 C40 O9 -25.5(5)
C11 C10 N1 C3 160.3(4)
C11 C10 N1 C1 -73.9(5)
C11 C10 N1 Cd1 36.7(4)
C4 C3 N1 C10 54.9(5)
C4 C3 N1 C1 -69.5(5)
C4 C3 N1 Cd1 173.0(3)
C2 C1 N1 C10 154.9(3)
C2 C1 N1 C3 -79.8(4)
C2 C1 N1 Cd1 43.7(4)
O5 Cd1 N1 C10 -80.5(5)
O6 Cd1 N1 C10 62.5(3)
O1 Cd1 N1 C10 -27.8(3)
O3 Cd1 N1 C10 159.1(3)
N2 Cd1 N1 C10 -129.6(3)
O5 Cd1 N1 C3 157.4(3)
O6 Cd1 N1 C3 -59.7(3)
O1 Cd1 N1 C3 -149.9(3)
O3 Cd1 N1 C3 37.0(3)
N2 Cd1 N1 C3 108.2(3)
O5 Cd1 N1 C1 34.7(5)
O6 Cd1 N1 C1 177.6(2)
O1 Cd1 N1 C1 87.4(2)
O3 Cd1 N1 C1 -85.7(2)
N2 Cd1 N1 C1 -14.5(2)
C20 C19 N2 C2 -72.4(5)
C20 C19 N2 C12 160.1(4)
C20 C19 N2 Cd1 38.7(4)
C1 C2 N2 C19 154.9(4)
C1 C2 N2 C12 -78.3(5)
C1 C2 N2 Cd1 44.3(4)
C13 C12 N2 C19 41.0(5)
C13 C12 N2 C2 -85.7(5)
C13 C12 N2 Cd1 156.7(3)
O5 Cd1 N2 C19 62.0(3)
O6 Cd1 N2 C19 -34.7(7)
O1 Cd1 N2 C19 157.6(2)
O3 Cd1 N2 C19 -32.8(2)
N1 Cd1 N2 C19 -131.6(3)
O5 Cd1 N2 C2 178.6(2)
O6 Cd1 N2 C2 81.9(6)
O1 Cd1 N2 C2 -85.8(2)
O3 Cd1 N2 C2 83.8(2)
N1 Cd1 N2 C2 -15.0(2)
O5 Cd1 N2 C12 -58.6(3)
O6 Cd1 N2 C12 -155.3(5)
O1 Cd1 N2 C12 37.0(3)
O3 Cd1 N2 C12 -153.4(3)
N1 Cd1 N2 C12 107.8(3)
C31 C30 N3 C21 -76.4(4)
C31 C30 N3 C23 154.5(3)
C31 C30 N3 Cd2 36.9(4)
C22 C21 N3 C30 152.5(3)
C22 C21 N3 C23 -78.6(4)
C22 C21 N3 Cd2 39.4(4)
C24 C23 N3 C30 69.2(5)
C24 C23 N3 C21 -59.0(5)
C24 C23 N3 Cd2 -175.2(3)
O11 Cd2 N3 C30 64.9(2)
O12 Cd2 N3 C30 -50.7(7)
O7 Cd2 N3 C30 -31.3(2)
O9 Cd2 N3 C30 160.9(2)
N4 Cd2 N3 C30 -129.0(3)
O11 Cd2 N3 C21 -177.2(2)
O12 Cd2 N3 C21 67.2(7)
O7 Cd2 N3 C21 86.6(2)
O9 Cd2 N3 C21 -81.2(2)
N4 Cd2 N3 C21 -11.1(2)
O11 Cd2 N3 C23 -55.9(3)
O12 Cd2 N3 C23 -171.4(5)
O7 Cd2 N3 C23 -152.0(3)
O9 Cd2 N3 C23 40.2(3)
N4 Cd2 N3 C23 110.3(3)
C40 C39 N4 C22 -69.7(4)
C40 C39 N4 C32 161.4(3)
C40 C39 N4 Cd2 42.1(4)
C21 C22 N4 C39 157.3(3)
C21 C22 N4 C32 -74.0(4)
C21 C22 N4 Cd2 45.4(4)
C33 C32 N4 C39 67.5(5)
C33 C32 N4 C22 -60.4(5)
C33 C32 N4 Cd2 -176.5(3)
O11 Cd2 N4 C39 -85.7(4)
O12 Cd2 N4 C39 57.0(3)
O7 Cd2 N4 C39 154.1(2)
O9 Cd2 N4 C39 -33.7(2)
N3 Cd2 N4 C39 -134.5(3)
O11 Cd2 N4 C22 31.3(5)
O12 Cd2 N4 C22 174.1(2)
O7 Cd2 N4 C22 -88.9(2)
O9 Cd2 N4 C22 83.3(2)
N3 Cd2 N4 C22 -17.5(2)
O11 Cd2 N4 C32 153.1(3)
O12 Cd2 N4 C32 -64.2(3)
O7 Cd2 N4 C32 32.8(3)
O9 Cd2 N4 C32 -155.0(3)
N3 Cd2 N4 C32 104.3(3)
O2 C11 O1 Cd1 174.4(4)
C10 C11 O1 Cd1 -3.4(5)
O5 Cd1 O1 C11 -176.2(3)
O6 Cd1 O1 C11 -83.8(3)
O3 Cd1 O1 C11 47.9(6)
N2 Cd1 O1 C11 93.6(3)
N1 Cd1 O1 C11 18.2(3)
O4 C20 O3 Cd1 165.0(3)
C19 C20 O3 Cd1 -13.5(5)
O5 Cd1 O3 C20 -61.3(3)
O6 Cd1 O3 C20 -153.7(3)
O1 Cd1 O3 C20 74.7(5)
N2 Cd1 O3 C20 26.7(3)
N1 Cd1 O3 C20 103.1(3)
O8 C31 O7 Cd2 166.0(3)
C30 C31 O7 Cd2 -11.8(5)
O11 Cd2 O7 C31 -62.8(3)
O12 Cd2 O7 C31 -159.3(3)
O9 Cd2 O7 C31 73.6(5)
N4 Cd2 O7 C31 101.2(3)
N3 Cd2 O7 C31 24.6(3)
O10 C40 O9 Cd2 169.7(3)
C39 C40 O9 Cd2 -8.1(5)
O11 Cd2 O9 C40 -170.6(3)
O12 Cd2 O9 C40 -74.4(3)
O7 Cd2 O9 C40 53.1(5)
N4 Cd2 O9 C40 24.0(3)
N3 Cd2 O9 C40 99.6(3)
